data_7041038
loop_
_publ_author_name
'Han, Li-Juan'
'Kong, Ya-Jie'
'Yan, Ting-Jiang'
'Fan, Lu-Tong'
'Zhang, Qi'
'Zhao, Hua-Jun'
'Zheng, He-Gen'

_publ_section_title
;
 A new five-coordinated copper compound for efficient degradation of
 methyl orange and Congo red in the absence of UV-visible radiation.
;
_journal_issue 46
_journal_name_full 'Dalton transactions (Cambridge, England : 2003)'
_journal_page_first 18566
_journal_page_last 18571
_journal_paper_doi 10.1039/c6dt03273g
_journal_volume 45
_journal_year 2016
_chemical_formula_sum 'C48 H16 Cu2 F20 N4 O8'
_chemical_formula_weight 1283.73
_space_group_crystal_system triclinic
_space_group_IT_number 2
_space_group_name_Hall '-P 1'
_space_group_name_H-M_alt 'P -1'
_symmetry_space_group_name_Hall '-P 1'
_symmetry_space_group_name_H-M 'P -1'
_atom_sites_solution_hydrogens geom
_audit_creation_method SHELXL-2014/7
_audit_update_record
;
2016-10-18 deposited with the CCDC.
2016-10-25 downloaded from the CCDC.
;
_cell_angle_alpha 102.876(2)
_cell_angle_beta 99.000(2)
_cell_angle_gamma 96.733(2)
_cell_formula_units_Z 1
_cell_length_a 9.6512(14)
_cell_length_b 9.9482(14)
_cell_length_c 12.8890(18)
_cell_measurement_reflns_used 2634
_cell_measurement_temperature 293(2)
_cell_measurement_theta_max 22.84
_cell_measurement_theta_min 2.35
_cell_volume 1176.6(3)
_computing_structure_refinement 'SHELXL-2014/7 (Sheldrick, 2014)'
_diffrn_ambient_temperature 293(2)
_diffrn_measured_fraction_theta_full 0.998
_diffrn_measured_fraction_theta_max 0.998
_diffrn_measurement_device_type 'BRUKER SMART 1000'
_diffrn_measurement_method \w-scan
_diffrn_radiation_type MoK\a
_diffrn_radiation_wavelength 0.71073
_diffrn_reflns_av_R_equivalents 0.0327
_diffrn_reflns_av_unetI/netI 0.0424
_diffrn_reflns_Laue_measured_fraction_full 0.998
_diffrn_reflns_Laue_measured_fraction_max 0.998
_diffrn_reflns_limit_h_max 11
_diffrn_reflns_limit_h_min -11
_diffrn_reflns_limit_k_max 11
_diffrn_reflns_limit_k_min -11
_diffrn_reflns_limit_l_max 15
_diffrn_reflns_limit_l_min -15
_diffrn_reflns_number 11542
_diffrn_reflns_point_group_measured_fraction_full 0.998
_diffrn_reflns_point_group_measured_fraction_max 0.998
_diffrn_reflns_theta_full 24.997
_diffrn_reflns_theta_max 24.997
_diffrn_reflns_theta_min 1.650
_diffrn_source 'fine-focus sealed tube'
_exptl_absorpt_coefficient_mu 1.045
_exptl_absorpt_correction_T_max 0.901
_exptl_absorpt_correction_T_min 0.829
_exptl_absorpt_correction_type multi-scan
_exptl_absorpt_process_details SADABS
_exptl_crystal_colour blue
_exptl_crystal_density_diffrn 1.812
_exptl_crystal_density_method 'not measured'
_exptl_crystal_description block
_exptl_crystal_F_000 634
_exptl_crystal_size_max 0.20
_exptl_crystal_size_mid 0.15
_exptl_crystal_size_min 0.10
_refine_diff_density_max 0.266
_refine_diff_density_min -0.248
_refine_diff_density_rms 0.052
_refine_ls_extinction_method none
_refine_ls_goodness_of_fit_ref 1.020
_refine_ls_hydrogen_treatment constr
_refine_ls_matrix_type full
_refine_ls_number_parameters 370
_refine_ls_number_reflns 4153
_refine_ls_number_restraints 0
_refine_ls_restrained_S_all 1.020
_refine_ls_R_factor_all 0.0596
_refine_ls_R_factor_gt 0.0376
_refine_ls_shift/su_max 0.022
_refine_ls_shift/su_mean 0.003
_refine_ls_structure_factor_coef Fsqd
_refine_ls_weighting_details 'w=1/[\s^2^(Fo^2^)+(0.0358P)^2^+0.4085P] where P=(Fo^2^+2Fc^2^)/3'
_refine_ls_weighting_scheme calc
_refine_ls_wR_factor_gt 0.0768
_refine_ls_wR_factor_ref 0.0848
_reflns_Friedel_coverage 0.000
_reflns_number_gt 3139
_reflns_number_total 4153
_reflns_threshold_expression 'I > 2\s(I)'
_cod_data_source_file c6dt03273g2.cif
_cod_data_source_block 1
_cod_depositor_comments 'Adding full bibliography for 7041038--7041040.cif.'
_cod_database_code 7041038
_shelx_shelxl_version_number 2014/7
_shelx_space_group_comment
;
The symmetry employed for this shelxl refinement is uniquely defined
by the following loop, which should always be used as a source of
symmetry information in preference to the above space-group names.
They are only intended as comments.
;

loop_
_space_group_symop_operation_xyz
'x, y, z'
'-x, -y, -z'

loop_
_atom_site_label
_atom_site_type_symbol
_atom_site_fract_x
_atom_site_fract_y
_atom_site_fract_z
_atom_site_U_iso_or_equiv
_atom_site_adp_type
_atom_site_occupancy
_atom_site_site_symmetry_order
_atom_site_calc_flag
_atom_site_refinement_flags_posn
_atom_site_refinement_flags_adp
Cu1 Cu 0.16608(3) 0.49109(4) 0.06339(3) 0.03539(13) Uani 1 1 d . .
N1 N 0.3292(2) 0.6182(2) 0.1681(2) 0.0379(6) Uani 1 1 d . .
N2 N 0.2764(2) 0.5518(2) -0.04230(19) 0.0345(6) Uani 1 1 d . .
O1 O 0.0815(2) 0.4332(2) 0.17643(17) 0.0441(5) Uani 1 1 d . .
O2 O 0.2344(3) 0.2913(3) 0.2086(3) 0.0938(10) Uani 1 1 d . .
O3 O -0.01461(18) 0.63642(19) 0.04702(16) 0.0373(5) Uani 1 1 d . .
O4 O -0.1665(2) 0.7863(2) 0.0737(2) 0.0698(8) Uani 1 1 d . .
F1 F 0.21243(18) 0.86126(19) 0.04018(15) 0.0565(5) Uani 1 1 d . .
F2 F 0.41692(19) 1.0454(2) 0.18138(19) 0.0772(7) Uani 1 1 d . .
F3 F 0.3864(3) 1.1368(2) 0.3899(2) 0.1021(9) Uani 1 1 d . .
F4 F 0.1460(3) 1.0461(2) 0.45351(17) 0.0990(8) Uani 1 1 d . .
F5 F -0.0627(2) 0.8646(2) 0.31110(18) 0.0799(7) Uani 1 1 d . .
F6 F -0.1366(2) 0.1664(2) 0.16598(16) 0.0797(7) Uani 1 1 d . .
F7 F -0.2937(2) 0.1111(3) 0.3108(2) 0.0987(8) Uani 1 1 d . .
F8 F -0.1980(3) 0.2228(3) 0.5243(2) 0.1034(9) Uani 1 1 d . .
F9 F 0.0601(3) 0.3813(3) 0.59384(18) 0.1151(10) Uani 1 1 d . .
F10 F 0.2169(2) 0.4403(3) 0.45019(19) 0.0965(8) Uani 1 1 d . .
C1 C 0.3232(3) 0.5586(3) -0.2168(3) 0.0481(8) Uani 1 1 d . .
H1A H 0.2938 0.5317 -0.2917 0.058 Uiso 1 1 calc R U
C2 C 0.4516(3) 0.6417(3) -0.1711(3) 0.0489(8) Uani 1 1 d . .
H2A H 0.5111 0.6712 -0.2146 0.059 Uiso 1 1 calc R U
C3 C 0.4914(3) 0.6809(3) -0.0601(3) 0.0451(8) Uani 1 1 d . .
H3A H 0.5778 0.7378 -0.0277 0.054 Uiso 1 1 calc R U
C4 C 0.3456(3) 0.6483(3) 0.2756(3) 0.0507(8) Uani 1 1 d . .
H4A H 0.2742 0.6111 0.3067 0.061 Uiso 1 1 calc R U
C5 C 0.4641(4) 0.7322(4) 0.3427(3) 0.0601(10) Uani 1 1 d . .
H5A H 0.4726 0.7519 0.4176 0.072 Uiso 1 1 calc R U
C6 C 0.5694(3) 0.7861(4) 0.2960(3) 0.0582(10) Uani 1 1 d . .
H6A H 0.6511 0.8419 0.3395 0.070 Uiso 1 1 calc R U
C7 C 0.5541(3) 0.7576(3) 0.1854(3) 0.0476(8) Uani 1 1 d . .
H7A H 0.6243 0.7948 0.1533 0.057 Uiso 1 1 calc R U
C8 C 0.4320(3) 0.6722(3) 0.1221(2) 0.0363(7) Uani 1 1 d . .
C9 C 0.4019(3) 0.6349(3) 0.0027(2) 0.0359(7) Uani 1 1 d . .
C10 C 0.2384(3) 0.5157(3) -0.1499(3) 0.0422(8) Uani 1 1 d . .
H10A H 0.1513 0.4594 -0.1810 0.051 Uiso 1 1 calc R U
C11 C 0.1929(3) 0.9049(3) 0.1416(2) 0.0391(7) Uani 1 1 d . .
C12 C 0.2997(3) 0.9990(3) 0.2137(3) 0.0509(9) Uani 1 1 d . .
C13 C 0.2837(4) 1.0458(4) 0.3183(3) 0.0610(10) Uani 1 1 d . .
C14 C 0.1615(4) 0.9996(4) 0.3499(3) 0.0604(10) Uani 1 1 d . .
C15 C 0.0555(4) 0.9071(3) 0.2768(3) 0.0502(8) Uani 1 1 d . .
C16 C 0.0686(3) 0.8556(3) 0.1706(2) 0.0372(7) Uani 1 1 d . .
C17 C 0.0908(4) 0.3551(4) 0.4131(3) 0.0572(9) Uani 1 1 d . .
C18 C 0.0118(5) 0.3279(4) 0.4870(3) 0.0679(11) Uani 1 1 d . .
C19 C -0.1175(4) 0.2469(4) 0.4521(3) 0.0642(11) Uani 1 1 d . .
C20 C -0.1672(3) 0.1911(4) 0.3441(3) 0.0581(10) Uani 1 1 d . .
C21 C -0.0858(3) 0.2213(3) 0.2709(3) 0.0482(8) Uani 1 1 d . .
C22 C 0.0443(3) 0.3050(3) 0.3031(3) 0.0426(8) Uani 1 1 d . .
C23 C -0.0488(3) 0.7536(3) 0.0900(3) 0.0421(8) Uani 1 1 d . .
C24 C 0.1295(3) 0.3436(4) 0.2214(3) 0.0494(8) Uani 1 1 d . .

loop_
_atom_site_aniso_label
_atom_site_aniso_U_11
_atom_site_aniso_U_22
_atom_site_aniso_U_33
_atom_site_aniso_U_23
_atom_site_aniso_U_13
_atom_site_aniso_U_12
Cu1 0.02477(19) 0.0376(2) 0.0410(2) 0.00791(16) 0.00847(15) -0.00609(14)
N1 0.0283(13) 0.0411(15) 0.0413(16) 0.0081(12) 0.0054(11) -0.0013(11)
N2 0.0249(12) 0.0360(14) 0.0414(15) 0.0089(12) 0.0081(11) -0.0012(10)
O1 0.0341(11) 0.0531(14) 0.0499(13) 0.0233(11) 0.0114(10) 0.0004(10)
O2 0.0706(18) 0.100(2) 0.158(3) 0.081(2) 0.070(2) 0.0424(17)
O3 0.0282(10) 0.0306(11) 0.0482(13) 0.0027(10) 0.0091(9) -0.0042(9)
O4 0.0310(13) 0.0577(16) 0.107(2) -0.0019(14) 0.0030(13) 0.0070(11)
F1 0.0465(11) 0.0665(13) 0.0517(12) 0.0073(10) 0.0155(9) -0.0046(9)
F2 0.0377(11) 0.0641(14) 0.1177(19) 0.0190(13) 0.0018(12) -0.0171(10)
F3 0.0984(18) 0.0705(15) 0.0924(18) -0.0173(13) -0.0449(15) -0.0105(13)
F4 0.155(2) 0.0875(18) 0.0465(14) -0.0073(12) 0.0150(14) 0.0359(17)
F5 0.0838(16) 0.0850(16) 0.0804(16) 0.0165(13) 0.0496(13) 0.0132(13)
F6 0.0765(15) 0.0937(17) 0.0536(14) 0.0163(12) -0.0019(11) -0.0250(12)
F7 0.0528(14) 0.123(2) 0.126(2) 0.0610(17) 0.0184(14) -0.0219(13)
F8 0.132(2) 0.121(2) 0.1023(19) 0.0678(17) 0.0813(17) 0.0418(17)
F9 0.181(3) 0.108(2) 0.0446(15) 0.0140(14) 0.0051(16) 0.0067(19)
F10 0.0846(17) 0.0944(18) 0.0870(17) 0.0200(14) -0.0192(14) -0.0286(14)
C1 0.0438(19) 0.058(2) 0.048(2) 0.0187(17) 0.0174(16) 0.0071(16)
C2 0.0427(19) 0.054(2) 0.060(2) 0.0242(18) 0.0263(17) 0.0064(16)
C3 0.0292(16) 0.0443(19) 0.063(2) 0.0171(17) 0.0137(15) -0.0026(14)
C4 0.0435(19) 0.056(2) 0.047(2) 0.0077(17) 0.0095(16) -0.0060(16)
C5 0.055(2) 0.067(2) 0.043(2) -0.0034(18) 0.0009(17) -0.0088(19)
C6 0.0380(19) 0.056(2) 0.063(3) -0.0012(19) -0.0054(17) -0.0086(16)
C7 0.0287(16) 0.048(2) 0.058(2) 0.0051(17) 0.0057(15) -0.0081(14)
C8 0.0253(15) 0.0334(17) 0.048(2) 0.0084(14) 0.0072(13) 0.0000(12)
C9 0.0239(14) 0.0345(16) 0.050(2) 0.0122(14) 0.0105(13) 0.0013(12)
C10 0.0319(16) 0.0457(19) 0.047(2) 0.0081(16) 0.0091(14) -0.0001(14)
C11 0.0331(16) 0.0345(17) 0.0435(19) 0.0033(14) 0.0026(14) -0.0010(13)
C12 0.0374(18) 0.0379(19) 0.069(2) 0.0086(17) -0.0016(17) -0.0052(15)
C13 0.064(2) 0.039(2) 0.061(3) -0.0020(18) -0.019(2) 0.0017(18)
C14 0.088(3) 0.045(2) 0.042(2) -0.0003(17) 0.004(2) 0.017(2)
C15 0.055(2) 0.044(2) 0.055(2) 0.0095(17) 0.0199(18) 0.0110(17)
C16 0.0346(16) 0.0290(16) 0.0443(19) 0.0037(14) 0.0076(14) 0.0010(13)
C17 0.057(2) 0.052(2) 0.059(2) 0.0192(19) 0.0019(19) -0.0036(18)
C18 0.099(3) 0.065(3) 0.041(2) 0.0167(19) 0.009(2) 0.012(2)
C19 0.079(3) 0.069(3) 0.067(3) 0.040(2) 0.039(2) 0.024(2)
C20 0.0402(19) 0.066(2) 0.076(3) 0.036(2) 0.0150(19) 0.0002(18)
C21 0.0443(19) 0.057(2) 0.046(2) 0.0221(17) 0.0070(16) -0.0009(16)
C22 0.0381(17) 0.0428(19) 0.050(2) 0.0189(16) 0.0091(15) 0.0021(14)
C23 0.0295(17) 0.0390(19) 0.055(2) 0.0085(16) 0.0106(15) -0.0031(14)
C24 0.0360(18) 0.053(2) 0.062(2) 0.0196(18) 0.0165(16) -0.0013(16)

loop_
_atom_type_symbol
_atom_type_description
_atom_type_scat_dispersion_real
_atom_type_scat_dispersion_imag
_atom_type_scat_source
C C 0.0033 0.0016 'International Tables Vol C Tables 4.2.6.8 and 6.1.1.4'
H H 0.0000 0.0000 'International Tables Vol C Tables 4.2.6.8 and 6.1.1.4'
Cu Cu 0.3201 1.2651 'International Tables Vol C Tables 4.2.6.8 and 6.1.1.4'
F F 0.0171 0.0103 'International Tables Vol C Tables 4.2.6.8 and 6.1.1.4'
N N 0.0061 0.0033 'International Tables Vol C Tables 4.2.6.8 and 6.1.1.4'
O O 0.0106 0.0060 'International Tables Vol C Tables 4.2.6.8 and 6.1.1.4'

loop_
_geom_angle_atom_site_label_1
_geom_angle_atom_site_label_2
_geom_angle_atom_site_label_3
_geom_angle
_geom_angle_site_symmetry_1
_geom_angle_site_symmetry_3
O1 Cu1 O3 89.84(8) . 2_565
O1 Cu1 N1 93.58(9) . .
O3 Cu1 N1 175.98(9) 2_565 .
O1 Cu1 N2 173.08(9) . .
O3 Cu1 N2 95.66(9) 2_565 .
N1 Cu1 N2 80.78(10) . .
O1 Cu1 O3 87.82(8) . .
O3 Cu1 O3 78.23(8) 2_565 .
N1 Cu1 O3 103.99(8) . .
N2 Cu1 O3 97.40(8) . .
C4 N1 C8 119.1(3) . .
C4 N1 Cu1 126.0(2) . .
C8 N1 Cu1 114.84(19) . .
C10 N2 C9 118.6(2) . .
C10 N2 Cu1 126.34(19) . .
C9 N2 Cu1 115.04(19) . .
C24 O1 Cu1 121.0(2) . .
C23 O3 Cu1 114.73(18) . 2_565
C23 O3 Cu1 142.98(19) . .
Cu1 O3 Cu1 101.77(8) 2_565 .
C2 C1 C10 118.9(3) . .
C2 C1 H1A 120.6 . .
C10 C1 H1A 120.6 . .
C1 C2 C3 119.2(3) . .
C1 C2 H2A 120.4 . .
C3 C2 H2A 120.4 . .
C2 C3 C9 119.3(3) . .
C2 C3 H3A 120.4 . .
C9 C3 H3A 120.4 . .
N1 C4 C5 122.7(3) . .
N1 C4 H4A 118.7 . .
C5 C4 H4A 118.7 . .
C6 C5 C4 118.3(3) . .
C6 C5 H5A 120.9 . .
C4 C5 H5A 120.9 . .
C7 C6 C5 120.1(3) . .
C7 C6 H6A 120.0 . .
C5 C6 H6A 120.0 . .
C6 C7 C8 118.9(3) . .
C6 C7 H7A 120.6 . .
C8 C7 H7A 120.6 . .
N1 C8 C7 121.0(3) . .
N1 C8 C9 114.8(2) . .
C7 C8 C9 124.3(3) . .
N2 C9 C3 121.5(3) . .
N2 C9 C8 114.4(2) . .
C3 C9 C8 124.1(3) . .
N2 C10 C1 122.5(3) . .
N2 C10 H10A 118.8 . .
C1 C10 H10A 118.8 . .
F1 C11 C12 117.7(3) . .
F1 C11 C16 119.8(3) . .
C12 C11 C16 122.5(3) . .
F2 C12 C13 120.3(3) . .
F2 C12 C11 120.3(3) . .
C13 C12 C11 119.3(3) . .
F3 C13 C12 120.3(4) . .
F3 C13 C14 119.9(4) . .
C12 C13 C14 119.8(3) . .
F4 C14 C15 120.2(4) . .
F4 C14 C13 119.7(4) . .
C15 C14 C13 120.2(3) . .
F5 C15 C14 118.2(3) . .
F5 C15 C16 120.0(3) . .
C14 C15 C16 121.8(3) . .
C11 C16 C15 116.4(3) . .
C11 C16 C23 121.9(3) . .
C15 C16 C23 121.6(3) . .
F10 C17 C18 118.0(3) . .
F10 C17 C22 119.3(3) . .
C18 C17 C22 122.7(3) . .
F9 C18 C19 119.7(4) . .
F9 C18 C17 120.8(4) . .
C19 C18 C17 119.4(3) . .
F8 C19 C18 119.8(4) . .
F8 C19 C20 119.8(4) . .
C18 C19 C20 120.4(3) . .
F7 C20 C19 119.9(3) . .
F7 C20 C21 121.0(4) . .
C19 C20 C21 119.1(3) . .
F6 C21 C22 119.7(3) . .
F6 C21 C20 118.2(3) . .
C22 C21 C20 122.2(3) . .
C21 C22 C17 116.2(3) . .
C21 C22 C24 121.6(3) . .
C17 C22 C24 122.1(3) . .
O4 C23 O3 125.7(3) . .
O4 C23 C16 118.9(3) . .
O3 C23 C16 115.4(3) . .
O2 C24 O1 127.4(3) . .
O2 C24 C22 119.0(3) . .
O1 C24 C22 113.5(3) . .

loop_
_geom_bond_atom_site_label_1
_geom_bond_atom_site_label_2
_geom_bond_distance
_geom_bond_site_symmetry_2
Cu1 O1 1.938(2) .
Cu1 O3 1.9700(18) 2_565
Cu1 N1 2.002(2) .
Cu1 N2 2.006(2) .
Cu1 O3 2.406(2) .
N1 C4 1.329(4) .
N1 C8 1.351(3) .
N2 C10 1.332(4) .
N2 C9 1.349(3) .
O1 C24 1.260(4) .
O2 C24 1.208(4) .
O3 C23 1.278(3) .
O3 Cu1 1.9700(18) 2_565
O4 C23 1.218(3) .
F1 C11 1.333(3) .
F2 C12 1.333(4) .
F3 C13 1.336(4) .
F4 C14 1.350(4) .
F5 C15 1.343(4) .
F6 C21 1.330(4) .
F7 C20 1.328(4) .
F8 C19 1.345(4) .
F9 C18 1.346(4) .
F10 C17 1.350(4) .
C1 C2 1.372(4) .
C1 C10 1.378(4) .
C1 H1A 0.9300 .
C2 C3 1.375(4) .
C2 H2A 0.9300 .
C3 C9 1.379(4) .
C3 H3A 0.9300 .
C4 C5 1.377(4) .
C4 H4A 0.9300 .
C5 C6 1.375(5) .
C5 H5A 0.9300 .
C6 C7 1.370(4) .
C6 H6A 0.9300 .
C7 C8 1.390(4) .
C7 H7A 0.9300 .
C8 C9 1.474(4) .
C10 H10A 0.9300 .
C11 C12 1.374(4) .
C11 C16 1.380(4) .
C12 C13 1.364(5) .
C13 C14 1.369(5) .
C14 C15 1.369(5) .
C15 C16 1.381(4) .
C16 C23 1.512(4) .
C17 C18 1.363(5) .
C17 C22 1.376(5) .
C18 C19 1.355(5) .
C19 C20 1.364(5) .
C20 C21 1.378(4) .
C21 C22 1.371(4) .
C22 C24 1.520(4) .

loop_
_geom_torsion_atom_site_label_1
_geom_torsion_atom_site_label_2
_geom_torsion_atom_site_label_3
_geom_torsion_atom_site_label_4
_geom_torsion
_geom_torsion_site_symmetry_1
C10 C1 C2 C3 -0.6(5) .
C1 C2 C3 C9 0.5(5) .
C8 N1 C4 C5 -0.3(5) .
Cu1 N1 C4 C5 177.1(3) .
N1 C4 C5 C6 -0.3(5) .
C4 C5 C6 C7 1.0(5) .
C5 C6 C7 C8 -1.0(5) .
C4 N1 C8 C7 0.3(4) .
Cu1 N1 C8 C7 -177.4(2) .
C4 N1 C8 C9 -178.7(3) .
Cu1 N1 C8 C9 3.6(3) .
C6 C7 C8 N1 0.4(5) .
C6 C7 C8 C9 179.2(3) .
C10 N2 C9 C3 -1.0(4) .
Cu1 N2 C9 C3 177.7(2) .
C10 N2 C9 C8 178.3(2) .
Cu1 N2 C9 C8 -3.0(3) .
C2 C3 C9 N2 0.3(5) .
C2 C3 C9 C8 -178.8(3) .
N1 C8 C9 N2 -0.4(4) .
C7 C8 C9 N2 -179.4(3) .
N1 C8 C9 C3 178.8(3) .
C7 C8 C9 C3 -0.1(5) .
C9 N2 C10 C1 0.9(4) .
Cu1 N2 C10 C1 -177.7(2) .
C2 C1 C10 N2 0.0(5) .
F1 C11 C12 F2 1.0(4) .
C16 C11 C12 F2 -178.9(3) .
F1 C11 C12 C13 -179.8(3) .
C16 C11 C12 C13 0.3(5) .
F2 C12 C13 F3 -1.1(5) .
C11 C12 C13 F3 179.7(3) .
F2 C12 C13 C14 178.6(3) .
C11 C12 C13 C14 -0.6(5) .
F3 C13 C14 F4 -0.3(5) .
C12 C13 C14 F4 -180.0(3) .
F3 C13 C14 C15 179.5(3) .
C12 C13 C14 C15 -0.2(5) .
F4 C14 C15 F5 -0.1(5) .
C13 C14 C15 F5 -179.9(3) .
F4 C14 C15 C16 -178.9(3) .
C13 C14 C15 C16 1.3(5) .
F1 C11 C16 C15 -179.1(3) .
C12 C11 C16 C15 0.7(5) .
F1 C11 C16 C23 -0.7(4) .
C12 C11 C16 C23 179.1(3) .
F5 C15 C16 C11 179.7(3) .
C14 C15 C16 C11 -1.5(5) .
F5 C15 C16 C23 1.3(5) .
C14 C15 C16 C23 -179.9(3) .
F10 C17 C18 F9 -1.8(6) .
C22 C17 C18 F9 -178.7(3) .
F10 C17 C18 C19 177.7(3) .
C22 C17 C18 C19 0.8(6) .
F9 C18 C19 F8 1.4(6) .
C17 C18 C19 F8 -178.1(3) .
F9 C18 C19 C20 -179.4(3) .
C17 C18 C19 C20 1.1(6) .
F8 C19 C20 F7 -1.3(5) .
C18 C19 C20 F7 179.5(3) .
F8 C19 C20 C21 177.5(3) .
C18 C19 C20 C21 -1.7(6) .
F7 C20 C21 F6 -0.9(5) .
C19 C20 C21 F6 -179.7(3) .
F7 C20 C21 C22 179.2(3) .
C19 C20 C21 C22 0.5(5) .
F6 C21 C22 C17 -178.6(3) .
C20 C21 C22 C17 1.3(5) .
F6 C21 C22 C24 3.4(5) .
C20 C21 C22 C24 -176.7(3) .
F10 C17 C22 C21 -178.8(3) .
C18 C17 C22 C21 -1.9(5) .
F10 C17 C22 C24 -0.8(5) .
C18 C17 C22 C24 176.1(3) .
Cu1 O3 C23 O4 5.4(4) 2_565
Cu1 O3 C23 O4 -164.2(2) .
Cu1 O3 C23 C16 -176.92(19) 2_565
Cu1 O3 C23 C16 13.5(5) .
C11 C16 C23 O4 -121.5(3) .
C15 C16 C23 O4 56.8(4) .
C11 C16 C23 O3 60.7(4) .
C15 C16 C23 O3 -121.0(3) .
Cu1 O1 C24 O2 5.9(5) .
Cu1 O1 C24 C22 -176.48(19) .
C21 C22 C24 O2 -107.5(4) .
C17 C22 C24 O2 74.6(5) .
C21 C22 C24 O1 74.6(4) .
C17 C22 C24 O1 -103.3(4) .
